data_2008735
loop_
_publ_author_name
'Susim Maiti'
'Monika Mukherjee'
'Gopeswar Chaudhuri'
'Madeleine Helliwell'
'Nitya G. Kundu'

_publ_section_title (<i>Z</i>)-<i>N</i>-Benzyl-2,3-dihydro-2-(2-methoxybenzylidene)-4<i>H</i>-1,4-benzoxazine
_journal_issue 7
_journal_name_full 'Acta Crystallographica Section C'
_journal_page_first 1154
_journal_page_last 1156
_journal_paper_doi 10.1107/S0108270199003340
_journal_volume 55
_journal_year 1999
_chemical_formula_analytical 'C23 H21 N O2'
_chemical_formula_moiety 'C23 H21 N O2'
_chemical_formula_structural 'C23 H21 N O2'
_chemical_formula_sum 'C23 H21 N O2'
_chemical_formula_weight 343.41
_chemical_name_systematic
;
(Z)-N-Benzyl-2,3-dihydro-2-(2-methoxybenzylidine)-4H-1,4-benzoxazine
;
_space_group_IT_number 14
_symmetry_cell_setting monoclinic
_symmetry_space_group_name_Hall '-P 2ybc'
_symmetry_space_group_name_H-M 'P 1 21/c 1'
_audit_creation_method SHELXL
_cell_angle_alpha 90.00
_cell_angle_beta 93.655(6)
_cell_angle_gamma 90.00
_cell_formula_units_Z 4
_cell_length_a 12.1030(10)
_cell_length_b 5.6300(10)
_cell_length_c 26.7950(10)
_cell_measurement_reflns_used 20
_cell_measurement_temperature 296.2
_cell_measurement_theta_max 40
_cell_measurement_theta_min 30
_cell_volume 1822.1(4)
_computing_cell_refinement 'MSC/AFC Diffractometer Control Software'
_computing_data_collection
;MSC/AFC Diffractometer Control Software (Molecular Structure Corporation,
 1994)
;
_computing_data_reduction 'TEXSAN (Molecular Structure Corporation, 1995)'
_computing_molecular_graphics 'ZORTEP (Zsolnai, 1995)'
_computing_publication_material SHELXL93
_computing_structure_refinement 'SHELXL93 (Sheldrick, 1993)'
_computing_structure_solution 'MULTAN88 (Debaerdemaeker et al., 1988)'
_diffrn_ambient_temperature 296.2
_diffrn_measurement_device 'Rigaku AFC-5R'
_diffrn_measurement_method \w/2\q
_diffrn_radiation_monochromator graphite
_diffrn_radiation_source 'Rigaku rotating anode'
_diffrn_radiation_type CuK\a
_diffrn_radiation_wavelength 1.54180
_diffrn_reflns_av_R_equivalents 0.013
_diffrn_reflns_av_sigmaI/netI 0.030
_diffrn_reflns_limit_h_max 15
_diffrn_reflns_limit_h_min 0
_diffrn_reflns_limit_k_max 6
_diffrn_reflns_limit_k_min 0
_diffrn_reflns_limit_l_max 33
_diffrn_reflns_limit_l_min -34
_diffrn_reflns_number 3249
_diffrn_reflns_theta_max 78.18
_diffrn_reflns_theta_min 3.31
_diffrn_standards_decay_% <1.5
_diffrn_standards_interval_count 150
_diffrn_standards_number 3
_exptl_absorpt_coefficient_mu 0.628
_exptl_absorpt_correction_T_max 0.910
_exptl_absorpt_correction_T_min 0.817
_exptl_absorpt_correction_type empirical
_exptl_absorpt_process_details '(North et al., 1968)'
_exptl_crystal_colour colourless
_exptl_crystal_density_diffrn 1.252
_exptl_crystal_density_meas ?
_exptl_crystal_density_method none
_exptl_crystal_description prism
_exptl_crystal_F_000 728
_exptl_crystal_size_max 0.45
_exptl_crystal_size_mid 0.35
_exptl_crystal_size_min 0.15
_refine_diff_density_max 0.133
_refine_diff_density_min -0.185
_refine_ls_extinction_method none
_refine_ls_goodness_of_fit_all 1.015
_refine_ls_goodness_of_fit_ref 1.079
_refine_ls_hydrogen_treatment constr
_refine_ls_matrix_type full
_refine_ls_number_parameters 235
_refine_ls_number_reflns 3102
_refine_ls_number_restraints 0
_refine_ls_restrained_S_all 1.015
_refine_ls_restrained_S_obs 1.079
_refine_ls_R_factor_all 0.060
_refine_ls_R_factor_gt 0.046
_refine_ls_shift/esd_mean 0.000
_refine_ls_shift/su_max 0.002
_refine_ls_structure_factor_coef Fsqd
_refine_ls_weighting_details 'w = 1/[\s^2^(Fo^2^)+(0.0567P)^2^+0.3786P] where P=(Fo^2^+2Fc^2^)/3'
_refine_ls_weighting_scheme calc
_refine_ls_wR_factor_all 0.127
_refine_ls_wR_factor_ref 0.120
_reflns_number_gt 2486
_reflns_number_total 3102
_reflns_observed_criterion I>2\s(I)
_cod_data_source_file sk1280.cif
_cod_data_source_block benzoxazine
_cod_depositor_comments
;
The following automatic conversions were performed:

'_exptl_crystal_density_meas' value 'not measured' was changed to '?'
- the value is perceived as not measured.

Automatic conversion script
Id: cif_fix_values 3008 2015-01-20 13:52:24Z robertas 

The following automatic conversions were performed:

'_refine_ls_weighting_scheme' value 'calc w =
1/[\s^2^(Fo^2^)+(0.0567P)^2^+0.3786P] where P=(Fo^2^+2Fc^2^)/3' was
changed to 'calc'. New tag '_refine_ls_weighting_details' was
created. The value of the new tag was set to 'w =
1/[\s^2^(Fo^2^)+(0.0567P)^2^+0.3786P] where P=(Fo^2^+2Fc^2^)/3'.

Automatic conversion script
Id: cif_fix_values 3143 2015-03-26 13:38:13Z robertas 
;
_cod_original_sg_symbol_H-M 'P 21/c'
_cod_database_code 2008735

loop_
_symmetry_equiv_pos_as_xyz
'x, y, z'
'-x, y+1/2, -z+1/2'
'-x, -y, -z'
'x, -y-1/2, z-1/2'

loop_
_atom_site_aniso_label
_atom_site_aniso_U_11
_atom_site_aniso_U_22
_atom_site_aniso_U_33
_atom_site_aniso_U_12
_atom_site_aniso_U_13
_atom_site_aniso_U_23
O1 0.0553(7) 0.0498(8) 0.0628(7) -0.0050(6) 0.0067(6) -0.0077(6)
O2 0.0592(9) 0.1159(14) 0.0864(10) -0.0032(9) 0.0206(8) -0.0078(11)
N 0.0503(8) 0.0517(9) 0.0464(7) 0.0033(7) 0.0014(6) -0.0084(7)
C1 0.0615(15) 0.211(4) 0.100(2) -0.003(2) 0.0240(14) -0.016(2)
C2 0.0475(10) 0.0781(15) 0.0668(12) 0.0044(10) -0.0043(9) 0.0111(11)
C3 0.0492(12) 0.101(2) 0.098(2) -0.0117(13) 0.0024(11) 0.019(2)
C4 0.0687(15) 0.079(2) 0.106(2) -0.0165(13) -0.0136(14) 0.007(2)
C5 0.0690(14) 0.073(2) 0.089(2) -0.0058(12) -0.0133(12) -0.0064(13)
C6 0.0575(11) 0.0666(14) 0.0663(12) -0.0025(10) -0.0044(9) 0.0027(11)
C7 0.0475(10) 0.0594(12) 0.0560(10) 0.0008(9) -0.0054(8) 0.0093(9)
C8 0.0520(10) 0.0591(12) 0.0526(10) 0.0030(9) 0.0017(8) 0.0011(9)
C9 0.0544(10) 0.0480(10) 0.0416(8) 0.0035(8) 0.0033(7) 0.0026(8)
C10 0.0532(10) 0.0484(11) 0.0541(10) 0.0036(8) 0.0026(8) -0.0031(8)
C11 0.0529(10) 0.0439(10) 0.0401(8) 0.0021(8) 0.0049(7) 0.0041(7)
C12 0.0712(12) 0.0461(10) 0.0418(8) 0.0021(9) 0.0055(8) -0.0013(8)
C13 0.0732(13) 0.0665(14) 0.0476(9) 0.0179(11) 0.0148(9) -0.0030(10)
C14 0.0543(11) 0.085(2) 0.0559(10) 0.0104(11) 0.0102(9) -0.0009(11)
C15 0.0540(10) 0.0689(13) 0.0511(10) -0.0013(10) 0.0027(8) -0.0029(10)
C16 0.0533(10) 0.0470(10) 0.0376(8) 0.0048(8) 0.0038(7) 0.0019(7)
C17 0.0639(11) 0.0486(11) 0.0501(9) -0.0004(9) -0.0003(8) -0.0042(8)
C18 0.0566(10) 0.0489(11) 0.0411(8) 0.0024(8) 0.0048(7) -0.0060(8)
C19 0.0851(14) 0.0601(13) 0.0519(10) -0.0057(12) 0.0014(10) 0.0026(10)
C20 0.118(2) 0.074(2) 0.0508(11) 0.021(2) 0.0032(12) 0.0075(11)
C21 0.085(2) 0.107(2) 0.0497(11) 0.037(2) -0.0108(11) -0.0117(13)
C22 0.0721(15) 0.105(2) 0.0700(13) -0.0023(14) -0.0113(11) -0.0172(15)
C23 0.0704(13) 0.0671(14) 0.0627(11) -0.0063(11) -0.0039(10) -0.0043(11)

loop_
_atom_site_label
_atom_site_fract_x
_atom_site_fract_y
_atom_site_fract_z
_atom_site_U_iso_or_equiv
_atom_site_thermal_displace_type
_atom_site_calc_flag
_atom_site_refinement_flags
_atom_site_occupancy
_atom_site_disorder_group
_atom_site_type_symbol
O1 0.36781(10) -0.0138(2) 0.32397(5) 0.0559(3) Uani d . 1 . O
O2 0.02515(12) 0.0613(4) 0.40847(6) 0.0865(5) Uani d . 1 . O
N 0.48450(12) 0.3210(3) 0.38271(5) 0.0495(4) Uani d . 1 . N
C1 -0.0715(2) 0.0599(8) 0.43459(11) 0.1233(13) Uani d . 1 . C
H1A -0.0662(2) 0.1794(8) 0.46019(11) 0.185 Uiso calc R 1 . H
H1B -0.0803(2) -0.0932(8) 0.44962(11) 0.185 Uiso calc R 1 . H
H1C -0.1342(2) 0.0925(8) 0.41186(11) 0.185 Uiso calc R 1 . H
C2 0.0350(2) -0.0973(4) 0.36990(8) 0.0645(6) Uani d . 1 . C
C3 -0.0398(2) -0.2769(5) 0.35779(10) 0.0828(7) Uani d . 1 . C
H3 -0.1016(2) -0.2967(5) 0.37629(10) 0.099 Uiso calc R 1 . H
C4 -0.0230(2) -0.4262(5) 0.31851(11) 0.0855(8) Uani d . 1 . C
H4 -0.0740(2) -0.5456(5) 0.31026(11) 0.103 Uiso calc R 1 . H
C5 0.0681(2) -0.4005(5) 0.29146(10) 0.0776(7) Uani d . 1 . C
H5 0.0792(2) -0.5022(5) 0.26488(10) 0.093 Uiso calc R 1 . H
C6 0.1440(2) -0.2225(4) 0.30375(8) 0.0638(5) Uani d . 1 . C
H6 0.2060(2) -0.2068(4) 0.28523(8) 0.077 Uiso calc R 1 . H
C7 0.12983(15) -0.0662(4) 0.34315(7) 0.0547(5) Uani d . 1 . C
C8 0.2046(2) 0.1291(4) 0.35683(7) 0.0546(5) Uani d . 1 . C
H8 0.1732(2) 0.2520(4) 0.37428(7) 0.066 Uiso calc R 1 . H
C9 0.31053(15) 0.1596(3) 0.34835(6) 0.0480(4) Uani d . 1 . C
C10 0.37363(15) 0.3802(3) 0.36114(7) 0.0520(4) Uani d . 1 . C
H10A 0.37968(15) 0.4754(3) 0.33126(7) 0.062 Uiso calc R 1 . H
H10B 0.33453(15) 0.4729(3) 0.38494(7) 0.062 Uiso calc R 1 . H
C11 0.48131(15) 0.0100(3) 0.32166(6) 0.0455(4) Uani d . 1 . C
C12 0.5312(2) -0.1431(3) 0.29015(6) 0.0530(5) Uani d . 1 . C
H12 0.4888(2) -0.2518(3) 0.27111(6) 0.064 Uiso calc R 1 . H
C13 0.6448(2) -0.1348(4) 0.28684(7) 0.0620(5) Uani d . 1 . C
H13 0.6793(2) -0.2389(4) 0.26581(7) 0.074 Uiso calc R 1 . H
C14 0.7060(2) 0.0280(4) 0.31482(7) 0.0649(6) Uani d . 1 . C
H14 0.7823(2) 0.0347(4) 0.31245(7) 0.078 Uiso calc R 1 . H
C15 0.6558(2) 0.1822(4) 0.34649(7) 0.0580(5) Uani d . 1 . C
H15 0.6987(2) 0.2917(4) 0.36508(7) 0.070 Uiso calc R 1 . H
C16 0.54195(14) 0.1760(3) 0.35094(6) 0.0459(4) Uani d . 1 . C
C17 0.5434(2) 0.5179(3) 0.40757(7) 0.0543(5) Uani d . 1 . C
H17A 0.4897(2) 0.6286(3) 0.41953(7) 0.065 Uiso calc R 1 . H
H17B 0.5853(2) 0.6008(3) 0.38328(7) 0.065 Uiso calc R 1 . H
C18 0.62169(15) 0.4445(3) 0.45113(6) 0.0488(4) Uani d . 1 . C
C19 0.6093(2) 0.2363(4) 0.47684(7) 0.0658(5) Uani d . 1 . C
H19 0.5525(2) 0.1321(4) 0.46683(7) 0.079 Uiso calc R 1 . H
C20 0.6806(2) 0.1805(5) 0.51760(8) 0.0810(7) Uani d . 1 . C
H20 0.6721(2) 0.0382(5) 0.53455(8) 0.097 Uiso calc R 1 . H
C21 0.7637(2) 0.3339(6) 0.53306(8) 0.0813(8) Uani d . 1 . C
H21 0.8115(2) 0.2965(6) 0.56050(8) 0.098 Uiso calc R 1 . H
C22 0.7759(2) 0.5410(5) 0.50806(9) 0.0830(7) Uani d . 1 . C
H22 0.8316(2) 0.6468(5) 0.51865(9) 0.100 Uiso calc R 1 . H
C23 0.7060(2) 0.5948(4) 0.46706(8) 0.0671(6) Uani d . 1 . C
H23 0.7160(2) 0.7358(4) 0.44984(8) 0.081 Uiso calc R 1 . H

loop_
_atom_type_symbol
_atom_type_description
_atom_type_scat_dispersion_real
_atom_type_scat_dispersion_imag
_atom_type_scat_source
C C 0.0181 0.0091 'International Tables Vol C Tables 4.2.6.8 and 6.1.1.4'
H H 0.0000 0.0000 'International Tables Vol C Tables 4.2.6.8 and 6.1.1.4'
N N 0.0311 0.0180 'International Tables Vol C Tables 4.2.6.8 and 6.1.1.4'
O O 0.0492 0.0322 'International Tables Vol C Tables 4.2.6.8 and 6.1.1.4'

loop_
_geom_angle_atom_site_label_1
_geom_angle_atom_site_label_2
_geom_angle_atom_site_label_3
_geom_angle
_geom_angle_publ_flag
C11 O1 C9 118.73(14) yes
C2 O2 C1 119.1(2) yes
C16 N C17 118.40(15) no
C16 N C10 111.81(13) yes
C17 N C10 114.63(15) no
O2 C1 H1A 109.5 no
O2 C1 H1B 109.5 no
H1A C1 H1B 109.5 no
O2 C1 H1C 109.47 no
H1A C1 H1C 109.5 no
H1B C1 H1C 109.5 no
O2 C2 C3 124.3(2) yes
O2 C2 C7 114.6(2) yes
C3 C2 C7 121.1(2) no
C4 C3 C2 120.1(2) no
C4 C3 H3 119.95 no
C2 C3 H3 120.0 no
C5 C4 C3 120.4(2) no
C5 C4 H4 119.8 no
C3 C4 H4 119.78 no
C4 C5 C6 119.7(2) no
C4 C5 H5 120.1 no
C6 C5 H5 120.13 no
C5 C6 C7 121.7(2) no
C5 C6 H6 119.15 no
C7 C6 H6 119.15 no
C6 C7 C2 116.9(2) no
C6 C7 C8 124.3(2) no
C2 C7 C8 118.8(2) no
C9 C8 C7 130.2(2) yes
C9 C8 H8 114.88 no
C7 C8 H8 114.88 no
C8 C9 O1 120.5(2) no
C8 C9 C10 123.8(2) no
O1 C9 C10 115.62(15) yes
N C10 C9 110.17(15) yes
N C10 H10A 109.62 no
C9 C10 H10A 109.62 no
N C10 H10B 109.62 no
C9 C10 H10B 109.62 no
H10A C10 H10B 108.1 no
C12 C11 O1 116.3(2) no
C12 C11 C16 122.0(2) no
O1 C11 C16 121.74(15) yes
C11 C12 C13 119.7(2) no
C11 C12 H12 120.14 no
C13 C12 H12 120.14 no
C14 C13 C12 119.4(2) no
C14 C13 H13 120.28 no
C12 C13 H13 120.28 no
C13 C14 C15 120.8(2) no
C13 C14 H14 119.58 no
C15 C14 H14 119.58 no
C14 C15 C16 120.9(2) no
C14 C15 H15 119.54 no
C16 C15 H15 119.54 no
C15 C16 N 124.9(2) no
C15 C16 C11 117.1(2) no
N C16 C11 118.0(2) no
N C17 C18 114.2(2) yes
N C17 H17A 108.72 no
C18 C17 H17A 108.72 no
N C17 H17B 108.72 no
C18 C17 H17B 108.72 no
H17A C17 H17B 107.6 no
C23 C18 C19 118.3(2) no
C23 C18 C17 119.2(2) no
C19 C18 C17 122.5(2) no
C18 C19 C20 120.4(2) no
C18 C19 H19 119.78 no
C20 C19 H19 119.8 no
C21 C20 C19 120.3(2) no
C21 C20 H20 119.85 no
C19 C20 H20 119.8 no
C22 C21 C20 119.6(2) no
C22 C21 H21 120.22 no
C20 C21 H21 120.22 no
C21 C22 C23 120.1(2) no
C21 C22 H22 119.93 no
C23 C22 H22 119.9 no
C18 C23 C22 121.3(2) no
C18 C23 H23 119.36 no
C22 C23 H23 119.4 no

loop_
_geom_bond_atom_site_label_1
_geom_bond_atom_site_label_2
_geom_bond_site_symmetry_2
_geom_bond_distance
_geom_bond_publ_flag
O1 C11 . 1.385(2) yes
O1 C9 . 1.385(2) yes
O2 C2 . 1.377(3) yes
O2 C1 . 1.401(3) yes
N C16 . 1.396(2) yes
N C17 . 1.456(2) yes
N C10 . 1.465(2) yes
C1 H1A . 0.96 no
C1 H1B . 0.96 no
C1 H1C . 0.96 no
C2 C3 . 1.382(3) no
C2 C7 . 1.402(3) no
C3 C4 . 1.372(4) no
C3 H3 . 0.93 no
C4 C5 . 1.366(4) no
C4 H4 . 0.93 no
C5 C6 . 1.385(3) no
C5 H5 . 0.93 no
C6 C7 . 1.393(3) no
C6 H6 . 0.93 no
C7 C8 . 1.456(3) yes
C8 C9 . 1.327(2) yes
C8 H8 . 0.93 no
C9 C10 . 1.487(3) yes
C10 H10A . 0.97 no
C10 H10B . 0.97 no
C11 C12 . 1.373(2) no
C11 C16 . 1.398(2) yes
C12 C13 . 1.385(3) no
C12 H12 . 0.93 no
C13 C14 . 1.371(3) no
C13 H13 . 0.93 no
C14 C15 . 1.382(3) no
C14 H14 . 0.93 no
C15 C16 . 1.391(2) no
C15 H15 . 0.93 no
C17 C18 . 1.513(2) yes
C17 H17A . 0.97 no
C17 H17B . 0.97 no
C18 C23 . 1.373(3) no
C18 C19 . 1.372(3) no
C19 C20 . 1.385(3) no
C19 H19 . 0.93 no
C20 C21 . 1.369(4) no
C20 H20 . 0.93 no
C21 C22 . 1.357(4) no
C21 H21 . 0.93 no
C22 C23 . 1.377(3) no
C22 H22 . 0.93 no
C23 H23 . 0.93 no

loop_
_geom_torsion_atom_site_label_1
_geom_torsion_atom_site_label_2
_geom_torsion_atom_site_label_3
_geom_torsion_atom_site_label_4
_geom_torsion
_geom_torsion_publ_flag
C1 O2 C2 C3 -6.7(4) yes
C1 O2 C2 C7 174.2(2) no
O2 C2 C3 C4 179.9(2) yes
C7 C2 C3 C4 -1.1(4) no
C2 C3 C4 C5 0.8(4) no
C3 C4 C5 C6 0.0(4) no
C4 C5 C6 C7 -0.3(4) no
C5 C6 C7 C2 0.0(3) no
C5 C6 C7 C8 -177.9(2) yes
O2 C2 C7 C6 179.9(2) no
C3 C2 C7 C6 0.7(3) no
O2 C2 C7 C8 -2.2(3) no
C3 C2 C7 C8 178.7(2) yes
C6 C7 C8 C9 -23.4(3) no
C2 C7 C8 C9 158.8(2) no
C7 C8 C9 O1 -1.8(3) yes
C7 C8 C9 C10 174.6(2) yes
C11 O1 C9 C8 -171.6(2) no
C11 O1 C9 C10 11.7(2) no
C16 N C10 C9 55.9(2) no
C17 N C10 C9 -165.78(14) no
C8 C9 C10 N 138.2(2) no
O1 C9 C10 N -45.2(2) no
C9 O1 C11 C12 -169.31(15) no
C9 O1 C11 C16 12.5(2) no
O1 C11 C12 C13 -178.2(2) yes
C16 C11 C12 C13 0.0(3) no
C11 C12 C13 C14 -0.6(3) no
C12 C13 C14 C15 0.5(3) no
C13 C14 C15 C16 0.2(3) no
C14 C15 C16 N 178.5(2) yes
C14 C15 C16 C11 -0.8(3) no
C17 N C16 C15 9.9(3) no
C10 N C16 C15 146.5(2) no
C17 N C16 C11 -170.79(15) no
C10 N C16 C11 -34.2(2) no
C12 C11 C16 C15 0.7(3) no
O1 C11 C16 C15 178.8(2) no
C12 C11 C16 N -178.7(2) no
O1 C11 C16 N -0.6(2) no
C16 N C17 C18 -75.9(2) yes
C10 N C17 C18 148.7(2) yes
N C17 C18 C23 159.2(2) no
N C17 C18 C19 -23.4(3) no
C23 C18 C19 C20 -0.3(3) no
C17 C18 C19 C20 -177.7(2) no
C18 C19 C20 C21 0.8(3) no
C19 C20 C21 C22 -0.2(4) no
C20 C21 C22 C23 -0.8(4) no
C19 C18 C23 C22 -0.7(3) no
C17 C18 C23 C22 176.8(2) no
C21 C22 C23 C18 1.3(4) no

loop_
_cod_related_entry_id
_cod_related_entry_database
_cod_related_entry_code
1 ChemSpider 21105742
